data_7209628
loop_
_publ_author_name
'Delori, Amit'
'Galek, Peter T. A.'
'Pidcock, Elna'
'Patni, Mohit'
'Jones, William'

_publ_section_title
;
 Knowledge-based hydrogen bond prediction and the synthesis of salts and
 cocrystals of the anti-malarial drug pyrimethamine with various drug and
 GRAS molecules
;
_journal_issue 15
_journal_name_full CrystEngComm
_journal_page_first 2916
_journal_paper_doi 10.1039/c3ce26765b
_journal_volume 15
_journal_year 2013
_chemical_formula_moiety 'C12 H14 Cl N4 1+, C5 H5 O5 1-'
_chemical_formula_sum 'C17 H19 Cl N4 O5'
_chemical_formula_weight 394.81
_chemical_name_systematic Pyrimethaminium+alpha-ketoglutarate
_space_group_IT_number 2
_symmetry_cell_setting triclinic
_symmetry_space_group_name_Hall '-P 1'
_symmetry_space_group_name_H-M 'P -1'
_atom_sites_solution_hydrogens geom
_atom_sites_solution_primary direct
_atom_sites_solution_secondary difmap
_audit_creation_method SHELXL-97
_cell_angle_alpha 82.881(2)
_cell_angle_beta 71.670(2)
_cell_angle_gamma 69.719(2)
_cell_formula_units_Z 2
_cell_length_a 7.8393(2)
_cell_length_b 11.0472(3)
_cell_length_c 12.1060(4)
_cell_measurement_reflns_used 12793
_cell_measurement_temperature 180(2)
_cell_measurement_theta_max 30.03
_cell_measurement_theta_min 1.00
_cell_volume 933.38(5)
_computing_cell_refinement 'HKL Scalepack (Otwinowski & Minor 1997)'
_computing_data_collection 'Collect (Nonius B.V. 1998)'
_computing_data_reduction
;
HKL Denzo and Scalepack (Otwinowski & Minor 1997)
;
_computing_publication_material 'SHELXL-97 (Sheldrick 1997)'
_computing_structure_refinement 'SHELXL-97 (Sheldrick 1997)'
_computing_structure_solution 'SIR-92 (Altomare et al. 1994)'
_diffrn_ambient_temperature 180(2)
_diffrn_measured_fraction_theta_full 0.995
_diffrn_measured_fraction_theta_max 0.995
_diffrn_measurement_device_type 'Nonius Kappa CCD'
_diffrn_measurement_method 'Thin slice \w and \f scans'
_diffrn_radiation_source 'fine-focus sealed tube'
_diffrn_radiation_type MoK\a
_diffrn_radiation_wavelength 0.71073
_diffrn_reflns_av_R_equivalents 0.0272
_diffrn_reflns_av_sigmaI/netI 0.0373
_diffrn_reflns_limit_h_max 11
_diffrn_reflns_limit_h_min -11
_diffrn_reflns_limit_k_max 15
_diffrn_reflns_limit_k_min -15
_diffrn_reflns_limit_l_max 17
_diffrn_reflns_limit_l_min -14
_diffrn_reflns_number 13606
_diffrn_reflns_theta_full 30.02
_diffrn_reflns_theta_max 30.02
_diffrn_reflns_theta_min 3.55
_exptl_absorpt_coefficient_mu 0.241
_exptl_absorpt_correction_T_max 0.964
_exptl_absorpt_correction_T_min 0.880
_exptl_absorpt_correction_type multi-scan
_exptl_absorpt_process_details
;
multi-scan from symmetry-related measurements
Sortav (Blessing 1995)
;
_exptl_crystal_colour colourless
_exptl_crystal_density_diffrn 1.405
_exptl_crystal_density_method 'not measured'
_exptl_crystal_description block
_exptl_crystal_F_000 412
_exptl_crystal_size_max 0.35
_exptl_crystal_size_mid 0.23
_exptl_crystal_size_min 0.16
_refine_diff_density_max 0.263
_refine_diff_density_min -0.267
_refine_diff_density_rms 0.046
_refine_ls_extinction_method none
_refine_ls_goodness_of_fit_ref 1.022
_refine_ls_hydrogen_treatment constr
_refine_ls_matrix_type full
_refine_ls_number_parameters 245
_refine_ls_number_reflns 5418
_refine_ls_number_restraints 0
_refine_ls_restrained_S_all 1.022
_refine_ls_R_factor_all 0.0585
_refine_ls_R_factor_gt 0.0409
_refine_ls_shift/su_max 0.000
_refine_ls_shift/su_mean 0.000
_refine_ls_structure_factor_coef Fsqd
_refine_ls_weighting_details 'calc w=1/[\s^2^(Fo^2^)+(0.0464P)^2^+0.3028P] where P=(Fo^2^+2Fc^2^)/3'
_refine_ls_weighting_scheme calc
_refine_ls_wR_factor_gt 0.1008
_refine_ls_wR_factor_ref 0.1110
_reflns_number_gt 4203
_reflns_number_total 5418
_reflns_threshold_expression >2sigma(I)
_cod_data_source_file c3ce26765b.txt
_cod_data_source_block wj1150
_cod_original_sg_symbol_H-M P-1
_cod_database_code 7209628

loop_
_symmetry_equiv_pos_as_xyz
'x, y, z'
'-x, -y, -z'

loop_
_atom_site_label
_atom_site_type_symbol
_atom_site_fract_x
_atom_site_fract_y
_atom_site_fract_z
_atom_site_U_iso_or_equiv
_atom_site_adp_type
_atom_site_occupancy
_atom_site_symmetry_multiplicity
_atom_site_calc_flag
_atom_site_refinement_flags
C1 C -0.03017(19) 0.29418(13) 0.59623(12) 0.0287(3) Uani 1 1 d .
C2 C 0.1269(2) 0.33462(14) 0.56313(13) 0.0343(3) Uani 1 1 d .
H2 H 0.1480 0.3887 0.4963 0.041 Uiso 1 1 calc R
C3 C 0.2541(2) 0.29484(14) 0.62928(13) 0.0319(3) Uani 1 1 d .
H3 H 0.3609 0.3240 0.6084 0.038 Uiso 1 1 calc R
C4 C 0.22707(18) 0.21316(12) 0.72527(11) 0.0244(2) Uani 1 1 d .
C5 C 0.0670(2) 0.17525(15) 0.75679(13) 0.0357(3) Uani 1 1 d .
H5 H 0.0459 0.1205 0.8230 0.043 Uiso 1 1 calc R
C6 C -0.0631(2) 0.21624(16) 0.69291(13) 0.0365(3) Uani 1 1 d .
H6 H -0.1734 0.1907 0.7157 0.044 Uiso 1 1 calc R
C7 C 0.36709(18) 0.16656(12) 0.79368(11) 0.0246(2) Uani 1 1 d .
C8 C 0.51737(18) 0.05541(12) 0.76844(11) 0.0259(3) Uani 1 1 d .
C9 C 0.61681(18) 0.09216(12) 0.92370(11) 0.0245(2) Uani 1 1 d .
C10 C 0.34482(18) 0.23641(12) 0.89288(11) 0.0244(2) Uani 1 1 d .
C11 C 0.5670(2) -0.03097(14) 0.66868(14) 0.0362(3) Uani 1 1 d .
H11A H 0.4515 -0.0181 0.6454 0.043 Uiso 1 1 calc R
H11B H 0.6132 -0.1222 0.6939 0.043 Uiso 1 1 calc R
C12 C 0.7188(3) -0.0033(2) 0.56484(16) 0.0557(5) Uani 1 1 d .
H12A H 0.7435 -0.0582 0.5001 0.084 Uiso 1 1 calc R
H12B H 0.8360 -0.0216 0.5862 0.084 Uiso 1 1 calc R
H12C H 0.6749 0.0876 0.5412 0.084 Uiso 1 1 calc R
C13 C 0.74934(18) 0.53689(13) 0.81462(12) 0.0291(3) Uani 1 1 d .
C14 C 0.57660(19) 0.51484(13) 0.80387(14) 0.0334(3) Uani 1 1 d .
H14A H 0.5525 0.4415 0.8547 0.040 Uiso 1 1 calc R
H14B H 0.5968 0.4942 0.7225 0.040 Uiso 1 1 calc R
C15 C 0.40727(19) 0.63768(14) 0.84016(14) 0.0330(3) Uani 1 1 d .
H15A H 0.3654 0.6424 0.9261 0.040 Uiso 1 1 calc R
H15B H 0.4493 0.7131 0.8088 0.040 Uiso 1 1 calc R
C16 C 0.24105(19) 0.64693(13) 0.80009(12) 0.0285(3) Uani 1 1 d .
C17 C 0.07246(19) 0.77465(13) 0.82782(13) 0.0300(3) Uani 1 1 d .
Cl1 Cl -0.18727(6) 0.34090(4) 0.51239(3) 0.04210(11) Uani 1 1 d .
N1 N 0.19520(17) 0.34063(11) 0.92847(10) 0.0318(3) Uani 1 1 d .
H1A H 0.1828 0.3826 0.9893 0.038 Uiso 1 1 calc R
H1B H 0.1083 0.3678 0.8913 0.038 Uiso 1 1 calc R
N2 N 0.47191(15) 0.20053(10) 0.95394(9) 0.0258(2) Uani 1 1 d .
N3 N 0.74630(16) 0.05101(11) 0.98148(10) 0.0292(2) Uani 1 1 d .
H3A H 0.7360 0.0957 1.0400 0.035 Uiso 1 1 calc R
H3B H 0.8422 -0.0209 0.9612 0.035 Uiso 1 1 calc R
N4 N 0.64007(15) 0.01814(10) 0.83510(10) 0.0262(2) Uani 1 1 d .
H4N H 0.7354 -0.0548 0.8203 0.031 Uiso 1 1 calc R
O1 O 0.82129(14) 0.49177(10) 0.89250(9) 0.0354(2) Uani 1 1 d .
O2 O 0.80822(15) 0.61641(11) 0.73302(9) 0.0398(3) Uani 1 1 d .
H2X H 0.8948 0.6346 0.7470 0.048 Uiso 1 1 calc R
O3 O 0.23362(17) 0.56326(10) 0.74832(11) 0.0445(3) Uani 1 1 d .
O4 O -0.06974(14) 0.78409(10) 0.79626(10) 0.0354(2) Uani 1 1 d .
O5 O 0.09200(15) 0.85855(10) 0.87849(11) 0.0433(3) Uani 1 1 d .

loop_
_atom_site_aniso_label
_atom_site_aniso_U_11
_atom_site_aniso_U_22
_atom_site_aniso_U_33
_atom_site_aniso_U_23
_atom_site_aniso_U_13
_atom_site_aniso_U_12
C1 0.0291(6) 0.0292(6) 0.0294(6) -0.0039(5) -0.0158(5) -0.0037(5)
C2 0.0407(8) 0.0346(7) 0.0335(7) 0.0106(6) -0.0198(6) -0.0152(6)
C3 0.0326(7) 0.0336(7) 0.0358(7) 0.0075(6) -0.0168(6) -0.0152(6)
C4 0.0246(6) 0.0235(6) 0.0244(6) -0.0015(5) -0.0105(5) -0.0036(5)
C5 0.0342(7) 0.0465(8) 0.0312(7) 0.0127(6) -0.0151(6) -0.0184(6)
C6 0.0303(7) 0.0489(9) 0.0367(7) 0.0080(6) -0.0153(6) -0.0185(6)
C7 0.0246(6) 0.0254(6) 0.0250(6) 0.0021(5) -0.0112(5) -0.0069(5)
C8 0.0265(6) 0.0260(6) 0.0282(6) 0.0007(5) -0.0126(5) -0.0084(5)
C9 0.0227(6) 0.0272(6) 0.0249(6) 0.0032(5) -0.0089(5) -0.0091(5)
C10 0.0238(6) 0.0254(6) 0.0241(6) 0.0032(5) -0.0096(5) -0.0068(5)
C11 0.0371(7) 0.0294(7) 0.0443(8) -0.0098(6) -0.0218(7) -0.0016(6)
C12 0.0642(12) 0.0561(11) 0.0381(9) -0.0186(8) -0.0070(9) -0.0101(9)
C13 0.0239(6) 0.0275(6) 0.0352(7) -0.0080(5) -0.0126(5) -0.0013(5)
C14 0.0265(6) 0.0279(6) 0.0484(8) -0.0070(6) -0.0179(6) -0.0034(5)
C15 0.0258(6) 0.0319(7) 0.0429(8) -0.0081(6) -0.0161(6) -0.0035(5)
C16 0.0271(6) 0.0269(6) 0.0333(7) 0.0014(5) -0.0134(5) -0.0075(5)
C17 0.0264(6) 0.0284(6) 0.0367(7) -0.0002(5) -0.0147(5) -0.0060(5)
Cl1 0.0425(2) 0.0492(2) 0.0432(2) 0.00312(16) -0.02904(17) -0.01188(17)
N1 0.0300(6) 0.0328(6) 0.0300(6) -0.0065(5) -0.0154(5) 0.0009(5)
N2 0.0238(5) 0.0282(5) 0.0257(5) -0.0004(4) -0.0112(4) -0.0053(4)
N3 0.0247(5) 0.0327(6) 0.0307(6) -0.0016(5) -0.0139(5) -0.0043(4)
N4 0.0230(5) 0.0240(5) 0.0311(5) -0.0015(4) -0.0126(4) -0.0027(4)
O1 0.0322(5) 0.0361(5) 0.0386(5) -0.0030(4) -0.0194(4) -0.0029(4)
O2 0.0389(6) 0.0540(7) 0.0387(6) 0.0055(5) -0.0216(5) -0.0227(5)
O3 0.0443(6) 0.0330(5) 0.0647(8) -0.0101(5) -0.0330(6) -0.0047(5)
O4 0.0275(5) 0.0343(5) 0.0477(6) -0.0050(4) -0.0207(5) -0.0040(4)
O5 0.0329(6) 0.0336(5) 0.0682(8) -0.0153(5) -0.0277(6) -0.0004(4)

loop_
_atom_type_symbol
_atom_type_description
_atom_type_scat_dispersion_real
_atom_type_scat_dispersion_imag
_atom_type_scat_source
C C 0.0033 0.0016 'International Tables Vol C Tables 4.2.6.8 and 6.1.1.4'
H H 0.0000 0.0000 'International Tables Vol C Tables 4.2.6.8 and 6.1.1.4'
N N 0.0061 0.0033 'International Tables Vol C Tables 4.2.6.8 and 6.1.1.4'
O O 0.0106 0.0060 'International Tables Vol C Tables 4.2.6.8 and 6.1.1.4'
Cl Cl 0.1484 0.1585 'International Tables Vol C Tables 4.2.6.8 and 6.1.1.4'

loop_
_geom_angle_atom_site_label_1
_geom_angle_atom_site_label_2
_geom_angle_atom_site_label_3
_geom_angle
C6 C1 C2 121.29(12)
C6 C1 Cl1 119.55(11)
C2 C1 Cl1 119.15(11)
C1 C2 C3 118.88(13)
C1 C2 H2 120.6
C3 C2 H2 120.6
C4 C3 C2 120.96(13)
C4 C3 H3 119.5
C2 C3 H3 119.5
C5 C4 C3 118.70(12)
C5 C4 C7 120.29(12)
C3 C4 C7 121.01(12)
C4 C5 C6 120.95(13)
C4 C5 H5 119.5
C6 C5 H5 119.5
C1 C6 C5 119.18(13)
C1 C6 H6 120.4
C5 C6 H6 120.4
C8 C7 C10 116.72(11)
C8 C7 C4 122.42(11)
C10 C7 C4 120.84(11)
C7 C8 N4 119.34(12)
C7 C8 C11 125.23(12)
N4 C8 C11 115.39(11)
N2 C9 N3 120.25(12)
N2 C9 N4 122.69(11)
N3 C9 N4 117.06(11)
N1 C10 N2 116.68(12)
N1 C10 C7 120.67(11)
N2 C10 C7 122.65(11)
C8 C11 C12 111.47(13)
C8 C11 H11A 109.3
C12 C11 H11A 109.3
C8 C11 H11B 109.3
C12 C11 H11B 109.3
H11A C11 H11B 108.0
C11 C12 H12A 109.5
C11 C12 H12B 109.5
H12A C12 H12B 109.5
C11 C12 H12C 109.5
H12A C12 H12C 109.5
H12B C12 H12C 109.5
O1 C13 O2 123.77(13)
O1 C13 C14 124.08(14)
O2 C13 C14 112.06(12)
C13 C14 C15 108.23(11)
C13 C14 H14A 110.1
C15 C14 H14A 110.1
C13 C14 H14B 110.1
C15 C14 H14B 110.1
H14A C14 H14B 108.4
C16 C15 C14 114.38(12)
C16 C15 H15A 108.7
C14 C15 H15A 108.7
C16 C15 H15B 108.7
C14 C15 H15B 108.7
H15A C15 H15B 107.6
O3 C16 C15 124.22(13)
O3 C16 C17 120.11(12)
C15 C16 C17 115.67(11)
O5 C17 O4 126.43(13)
O5 C17 C16 116.72(11)
O4 C17 C16 116.85(12)
C10 N1 H1A 120.0
C10 N1 H1B 120.0
H1A N1 H1B 120.0
C9 N2 C10 117.45(11)
C9 N3 H3A 120.0
C9 N3 H3B 120.0
H3A N3 H3B 120.0
C9 N4 C8 120.97(11)
C9 N4 H4N 119.5
C8 N4 H4N 119.5
C13 O2 H2X 109.5

loop_
_geom_bond_atom_site_label_1
_geom_bond_atom_site_label_2
_geom_bond_distance
C1 C6 1.375(2)
C1 C2 1.380(2)
C1 Cl1 1.7405(13)
C2 C3 1.3926(19)
C2 H2 0.9500
C3 C4 1.3882(18)
C3 H3 0.9500
C4 C5 1.3852(19)
C4 C7 1.4935(17)
C5 C6 1.3902(19)
C5 H5 0.9500
C6 H6 0.9500
C7 C8 1.3612(18)
C7 C10 1.4396(18)
C8 N4 1.3701(16)
C8 C11 1.5011(19)
C9 N2 1.3274(16)
C9 N3 1.3320(16)
C9 N4 1.3577(17)
C10 N1 1.3251(17)
C10 N2 1.3464(16)
C11 C12 1.519(3)
C11 H11A 0.9900
C11 H11B 0.9900
C12 H12A 0.9800
C12 H12B 0.9800
C12 H12C 0.9800
C13 O1 1.2160(16)
C13 O2 1.3190(18)
C13 C14 1.5024(19)
C14 C15 1.5260(19)
C14 H14A 0.9900
C14 H14B 0.9900
C15 C16 1.4955(18)
C15 H15A 0.9900
C15 H15B 0.9900
C16 O3 1.2059(17)
C16 C17 1.5478(19)
C17 O5 1.2480(17)
C17 O4 1.2558(16)
N1 H1A 0.8800
N1 H1B 0.8800
N3 H3A 0.8800
N3 H3B 0.8800
N4 H4N 0.8800
O2 H2X 0.8400
